data_7035080
loop_
_publ_author_name
'Zhang, Long'
'Yan, Tao'
'Han, Ying-Feng'
'Hahn, F. Ekkehardt'
'Jin, Guo-Xin'

_publ_section_title
;
 Synthesis of a new type of alkene metal complex using face-capping
 thione-alkene ligands.
;
_journal_issue 19
_journal_name_full 'Dalton transactions (Cambridge, England : 2003)'
_journal_page_first 8797
_journal_page_last 8800
_journal_paper_doi 10.1039/c5dt01311a
_journal_volume 44
_journal_year 2015
_chemical_formula_sum 'C12 H16 N4 S2'
_chemical_formula_weight 280.41
_chemical_name_systematic
; 
 ? 
;
_space_group_crystal_system triclinic
_space_group_IT_number 2
_space_group_name_Hall '-P 1'
_space_group_name_H-M_alt 'P -1'
_symmetry_space_group_name_Hall '-P 1'
_symmetry_space_group_name_H-M 'P -1'
_atom_sites_solution_hydrogens geom
_audit_creation_method SHELXL-2013
_audit_update_record
;
2015-03-11 deposited with the CCDC.
2015-04-15 downloaded from the CCDC.
;
_cell_angle_alpha 87.479(4)
_cell_angle_beta 65.560(3)
_cell_angle_gamma 78.797(3)
_cell_formula_units_Z 1
_cell_length_a 7.0196(16)
_cell_length_b 7.2219(17)
_cell_length_c 7.4813(18)
_cell_measurement_reflns_used 1352
_cell_measurement_temperature 173(2)
_cell_measurement_theta_max 28.25
_cell_measurement_theta_min 2.88
_cell_volume 338.42(14)
_computing_cell_refinement 'Bruker SAINT'
_computing_data_collection 'Bruker APEX2'
_computing_data_reduction 'Bruker SAINT'
_computing_molecular_graphics 'Bruker SHELXTL'
_computing_publication_material 'Bruker SHELXTL'
_computing_structure_refinement 'SHELXL-2013 (Sheldrick, 2013)'
_computing_structure_solution 'SHELXS-97 (Sheldrick, 2008)'
_diffrn_ambient_temperature 173(2)
_diffrn_measured_fraction_theta_full 0.978
_diffrn_measured_fraction_theta_max 0.978
_diffrn_measurement_device_type 'Bruker APEX-II CCD'
_diffrn_measurement_method '\f and \w scans'
_diffrn_radiation_type MoK\a
_diffrn_radiation_wavelength 0.71073
_diffrn_reflns_av_R_equivalents 0.0167
_diffrn_reflns_av_unetI/netI 0.0317
_diffrn_reflns_laue_measured_fraction_full 0.978
_diffrn_reflns_laue_measured_fraction_max 0.978
_diffrn_reflns_limit_h_max 8
_diffrn_reflns_limit_h_min -8
_diffrn_reflns_limit_k_max 8
_diffrn_reflns_limit_k_min -9
_diffrn_reflns_limit_l_max 9
_diffrn_reflns_limit_l_min -9
_diffrn_reflns_number 2370
_diffrn_reflns_point_group_measured_fraction_full 0.978
_diffrn_reflns_point_group_measured_fraction_max 0.978
_diffrn_reflns_theta_full 25.242
_diffrn_reflns_theta_max 26.999
_diffrn_reflns_theta_min 2.878
_exptl_absorpt_coefficient_mu 0.381
_exptl_absorpt_correction_T_max 0.746
_exptl_absorpt_correction_T_min 0.690
_exptl_absorpt_correction_type multi-scan
_exptl_absorpt_process_details sadabs
_exptl_crystal_colour colourless
_exptl_crystal_density_diffrn 1.376
_exptl_crystal_description block
_exptl_crystal_F_000 148
_exptl_crystal_size_max 0.180
_exptl_crystal_size_mid 0.120
_exptl_crystal_size_min 0.080
_refine_diff_density_max 0.599
_refine_diff_density_min -0.453
_refine_diff_density_rms 0.148
_refine_ls_extinction_method none
_refine_ls_goodness_of_fit_ref 1.147
_refine_ls_hydrogen_treatment constr
_refine_ls_matrix_type full
_refine_ls_number_parameters 83
_refine_ls_number_reflns 1445
_refine_ls_number_restraints 0
_refine_ls_restrained_S_all 1.147
_refine_ls_R_factor_all 0.0601
_refine_ls_R_factor_gt 0.0462
_refine_ls_shift/su_max 0.007
_refine_ls_shift/su_mean 0.002
_refine_ls_structure_factor_coef Fsqd
_refine_ls_weighting_details
; 
 w=1/[\s^2^(Fo^2^)+(0.1606P)^2^+0.0452P] 
 where P=(Fo^2^+2Fc^2^)/3 
;
_refine_ls_weighting_scheme calc
_refine_ls_wR_factor_gt 0.1533
_refine_ls_wR_factor_ref 0.2158
_reflns_Friedel_coverage 0.000
_reflns_number_gt 1255
_reflns_number_total 1445
_reflns_threshold_expression 'I > 2\s(I)'
_cod_data_source_file c5dt01311a2.cif
_cod_data_source_block L1
_cod_depositor_comments 'Adding full bibliography for 7035074--7035080.cif.'
_cod_database_code 7035080
_shelx_space_group_comment
; 
The symmetry employed for this shelxl refinement is uniquely defined 
by the following loop, which should always be used as a source of 
symmetry information in preference to the above space-group names. 
They are only intended as comments. 
;
_shelx_estimated_absorpt_t_min 0.935
_shelx_estimated_absorpt_t_max 0.970
_shelxl_version_number 2013-2

loop_
_space_group_symop_operation_xyz
'x, y, z'
'-x, -y, -z'

loop_
_atom_site_label
_atom_site_type_symbol
_atom_site_fract_x
_atom_site_fract_y
_atom_site_fract_z
_atom_site_U_iso_or_equiv
_atom_site_adp_type
_atom_site_occupancy
_atom_site_site_symmetry_order
_atom_site_calc_flag
_atom_site_refinement_flags_posn
_atom_site_refinement_flags_adp
S1 S 0.31833(10) 0.19989(9) 0.78829(10) 0.0294(4) Uani 1 1 d . .
N1 N 0.4472(4) 0.5383(3) 0.7556(3) 0.0248(6) Uani 1 1 d . .
N2 N 0.6852(4) 0.3014(3) 0.7610(3) 0.0232(5) Uani 1 1 d . .
C1 C 0.4840(4) 0.3466(4) 0.7691(4) 0.0217(6) Uani 1 1 d . .
C5 C 0.8961(4) 0.0190(4) 0.5553(4) 0.0239(6) Uani 1 1 d . .
H5 H 0.8030 -0.0119 0.5032 0.029 Uiso 1 1 calc R U
C4 C 0.8001(4) 0.1081(4) 0.7584(4) 0.0277(6) Uani 1 1 d . .
H4A H 0.7006 0.0320 0.8502 0.033 Uiso 1 1 calc R U
H4B H 0.9143 0.1104 0.8029 0.033 Uiso 1 1 calc R U
C3 C 0.7706(5) 0.4622(4) 0.7419(4) 0.0304(7) Uani 1 1 d . .
H3 H 0.9085 0.4673 0.7329 0.037 Uiso 1 1 calc R U
C2 C 0.6229(5) 0.6095(4) 0.7386(4) 0.0324(7) Uani 1 1 d . .
H2 H 0.6364 0.7383 0.7269 0.039 Uiso 1 1 calc R U
C6 C 0.2491(5) 0.6511(4) 0.7598(4) 0.0330(7) Uani 1 1 d . .
H6A H 0.2254 0.6125 0.6478 0.049 Uiso 1 1 calc R U
H6B H 0.2586 0.7850 0.7519 0.049 Uiso 1 1 calc R U
H6C H 0.1300 0.6315 0.8824 0.049 Uiso 1 1 calc R U

loop_
_atom_site_aniso_label
_atom_site_aniso_U_11
_atom_site_aniso_U_22
_atom_site_aniso_U_33
_atom_site_aniso_U_23
_atom_site_aniso_U_13
_atom_site_aniso_U_12
S1 0.0252(5) 0.0277(5) 0.0385(5) 0.0019(3) -0.0130(4) -0.0124(3)
N1 0.0275(12) 0.0202(11) 0.0258(11) -0.0006(9) -0.0094(9) -0.0056(9)
N2 0.0220(11) 0.0265(12) 0.0212(10) 0.0005(8) -0.0076(8) -0.0083(9)
C1 0.0239(13) 0.0229(13) 0.0183(11) 0.0008(9) -0.0071(10) -0.0080(10)
C5 0.0230(13) 0.0224(12) 0.0274(13) 0.0038(10) -0.0112(10) -0.0056(10)
C4 0.0235(13) 0.0334(15) 0.0265(13) 0.0028(11) -0.0108(11) -0.0055(11)
C3 0.0302(15) 0.0372(16) 0.0279(13) 0.0015(11) -0.0104(12) -0.0192(12)
C2 0.0400(17) 0.0270(14) 0.0323(15) 0.0004(12) -0.0115(13) -0.0187(13)
C6 0.0331(16) 0.0264(14) 0.0352(15) 0.0003(12) -0.0126(12) 0.0004(12)

loop_
_atom_type_symbol
_atom_type_description
_atom_type_scat_dispersion_real
_atom_type_scat_dispersion_imag
_atom_type_scat_source
C C 0.0033 0.0016 'International Tables Vol C Tables 4.2.6.8 and 6.1.1.4'
H H 0.0000 0.0000 'International Tables Vol C Tables 4.2.6.8 and 6.1.1.4'
N N 0.0061 0.0033 'International Tables Vol C Tables 4.2.6.8 and 6.1.1.4'
S S 0.1246 0.1234 'International Tables Vol C Tables 4.2.6.8 and 6.1.1.4'

loop_
_geom_angle_atom_site_label_1
_geom_angle_atom_site_label_2
_geom_angle_atom_site_label_3
_geom_angle
_geom_angle_site_symmetry_1
C1 N1 C2 110.6(2) .
C1 N1 C6 124.3(2) .
C2 N1 C6 125.1(3) .
C1 N2 C3 110.4(2) .
C1 N2 C4 124.6(2) .
C3 N2 C4 124.9(2) .
N2 C1 N1 104.6(2) .
N2 C1 S1 128.0(2) .
N1 C1 S1 127.4(2) .
C5 C5 C4 123.3(3) 2_756
N2 C4 C5 110.5(2) .
C2 C3 N2 107.4(3) .
C3 C2 N1 107.0(2) .

loop_
_geom_bond_atom_site_label_1
_geom_bond_atom_site_label_2
_geom_bond_distance
_geom_bond_site_symmetry_2
S1 C1 1.680(3) .
N1 C1 1.365(3) .
N1 C2 1.383(4) .
N1 C6 1.457(4) .
N2 C1 1.363(3) .
N2 C3 1.383(3) .
N2 C4 1.467(4) .
C5 C5 1.325(5) 2_756
C5 C4 1.499(4) .
C3 C2 1.341(5) .
